data_7220206
loop_
_publ_author_name
'Irgi, Eugenia'
'Geromichalos, Georges'
'Balala, Sofia'
'Kljun, Jakob'
'Kalogiannis, Stavros'
'Papadopoulos, Athanasios'
'Turel, Iztok'
'Psomas, George L.'

_publ_section_title
;
 Cobalt(II) complexes with quinolone antimicrobial drug oxolinic acid:
 Structure and biological perspectives
;
_journal_name_full 'RSC Adv.'
_journal_paper_doi 10.1039/C5RA05308K
_journal_year 2015
_chemical_formula_moiety 'C36 H28 Co N4 O10, 3(C H4 O)'
_chemical_formula_sum 'C39 H40 Co N4 O13'
_chemical_formula_weight 831.68
_chemical_name_common
;
[(2,2'-bipyridine)di(oxolinicato-\k^2^O,O)cobalt(II)] tris methanol solvate
;
_chemical_name_systematic
;\
[(2,2'-bipyridine)di(5-ethyl-8-oxo-5,8-dihydro-[1,3]dioxolo[4,5-g]quinoline-\
7-carboxylato-\k^2^O,O)cobalt(II)] tris methanol solvate
;
_space_group_IT_number 2
_symmetry_cell_setting triclinic
_symmetry_space_group_name_Hall '-P 1'
_symmetry_space_group_name_H-M 'P -1'
_atom_sites_solution_hydrogens geom
_atom_sites_solution_primary direct
_atom_sites_solution_secondary difmap
_audit_creation_method SHELXL-97
_audit_update_record
;
2015-03-23 deposited with the CCDC.
2015-04-13 downloaded from the CCDC.
;
_cell_angle_alpha 105.164(2)
_cell_angle_beta 101.176(2)
_cell_angle_gamma 96.925(2)
_cell_formula_units_Z 2
_cell_length_a 10.2466(4)
_cell_length_b 13.8031(6)
_cell_length_c 14.1851(5)
_cell_measurement_reflns_used 7085
_cell_measurement_temperature 150(2)
_cell_measurement_theta_max 26.73
_cell_measurement_theta_min 0.41
_cell_volume 1868.36(13)
_computing_cell_refinement 'DENZO-SMN (Otwinovski & Minor, 1997)'
_computing_data_collection 'Collect (Nonius, 2000)'
_computing_data_reduction 'DENZO-SMN (Otwinovski & Minor, 1997)'
_computing_structure_refinement 'SHELXL-97 (Sheldrick, 2008)'
_computing_structure_solution 'SIR92 (Altomare et al., 1993)'
_diffrn_ambient_temperature 150(2)
_diffrn_measured_fraction_theta_full 0.984
_diffrn_measured_fraction_theta_max 0.984
_diffrn_measurement_device_type
;
Nonius KappaCCD area-detector diffractometer
;
_diffrn_measurement_method '\w scans'
_diffrn_radiation_monochromator graphite
_diffrn_radiation_source 'fine-focus sealed tube'
_diffrn_radiation_type MoK\a
_diffrn_radiation_wavelength 0.71073
_diffrn_reflns_av_R_equivalents 0.0593
_diffrn_reflns_av_sigmaI/netI 0.0861
_diffrn_reflns_limit_h_max 12
_diffrn_reflns_limit_h_min -12
_diffrn_reflns_limit_k_max 17
_diffrn_reflns_limit_k_min -17
_diffrn_reflns_limit_l_max 17
_diffrn_reflns_limit_l_min -17
_diffrn_reflns_number 14274
_diffrn_reflns_theta_full 26.78
_diffrn_reflns_theta_max 26.78
_diffrn_reflns_theta_min 2.84
_exptl_absorpt_coefficient_mu 0.534
_exptl_absorpt_correction_T_max 0.9586
_exptl_absorpt_correction_T_min 0.9387
_exptl_absorpt_correction_type multi-scan
_exptl_absorpt_process_details 'SCALEPACK (Otwinowski & Minor, 1997)'
_exptl_crystal_colour yellow
_exptl_crystal_density_diffrn 1.478
_exptl_crystal_density_method 'not measured'
_exptl_crystal_description prism
_exptl_crystal_F_000 866
_exptl_crystal_size_max 0.12
_exptl_crystal_size_mid 0.10
_exptl_crystal_size_min 0.08
_refine_diff_density_max 1.534
_refine_diff_density_min -0.586
_refine_diff_density_rms 0.130
_refine_ls_extinction_method none
_refine_ls_goodness_of_fit_ref 1.118
_refine_ls_hydrogen_treatment constr
_refine_ls_matrix_type full
_refine_ls_number_parameters 521
_refine_ls_number_reflns 7832
_refine_ls_number_restraints 0
_refine_ls_restrained_S_all 1.118
_refine_ls_R_factor_all 0.1239
_refine_ls_R_factor_gt 0.0793
_refine_ls_shift/su_max 0.003
_refine_ls_shift/su_mean 0.000
_refine_ls_structure_factor_coef Fsqd
_refine_ls_weighting_details 'calc w=1/[\s^2^(Fo^2^)+(0.1338P)^2^+1.2357P] where P=(Fo^2^+2Fc^2^)/3'
_refine_ls_weighting_scheme calc
_refine_ls_wR_factor_gt 0.2191
_refine_ls_wR_factor_ref 0.2462
_reflns_number_gt 5183
_reflns_number_total 7832
_reflns_threshold_expression >2\s(I)
_cod_data_source_file c5ra05308k2.cif
_cod_data_source_block k1908
_cod_original_cell_volume 1868.35(13)
_cod_database_code 7220206

loop_
_symmetry_equiv_pos_as_xyz
'x, y, z'
'-x, -y, -z'

loop_
_atom_site_label
_atom_site_type_symbol
_atom_site_fract_x
_atom_site_fract_y
_atom_site_fract_z
_atom_site_U_iso_or_equiv
_atom_site_adp_type
_atom_site_occupancy
_atom_site_symmetry_multiplicity
_atom_site_calc_flag
_atom_site_refinement_flags
Co1 Co 0.28975(6) 0.21768(5) 0.15769(5) 0.0274(2) Uani 1 1 d .
O2 O 0.3007(3) 0.3419(3) 0.2827(2) 0.0303(8) Uani 1 1 d .
O3 O 0.4117(3) 0.3139(2) 0.1061(2) 0.0291(7) Uani 1 1 d .
O4 O 0.8647(3) 0.5527(3) 0.1833(3) 0.0427(9) Uani 1 1 d .
C5 C 0.2965(5) 0.6477(4) 0.3892(4) 0.0324(11) Uani 1 1 d .
O6 O 0.1287(3) 0.2570(2) 0.0770(3) 0.0306(7) Uani 1 1 d .
O7 O 0.1922(4) 0.7012(3) 0.3846(3) 0.0396(9) Uani 1 1 d .
C8 C 0.3613(5) 0.0787(4) -0.0243(4) 0.0383(12) Uani 1 1 d .
H8 H 0.4198 0.1388 -0.0215 0.046 Uiso 1 1 calc R
N9 N 0.6576(4) 0.5391(3) 0.4309(3) 0.0300(9) Uani 1 1 d .
O10 O 0.8181(4) 0.7123(3) 0.1777(3) 0.0442(9) Uani 1 1 d .
O11 O 0.0123(3) 0.3648(3) 0.0229(3) 0.0417(9) Uani 1 1 d .
O12 O 0.6737(4) 0.2379(3) 0.3298(3) 0.0450(10) Uani 1 1 d .
C13 C 0.2475(5) 0.4197(4) 0.0804(3) 0.0252(10) Uani 1 1 d .
O14 O 0.4575(3) 0.1922(3) 0.2493(3) 0.0344(8) Uani 1 1 d .
O15 O 0.3923(4) 0.8110(3) 0.4660(3) 0.0436(9) Uani 1 1 d .
C16 C -0.0579(7) 0.3557(5) 0.2675(6) 0.0618(18) Uani 1 1 d .
H16A H -0.0587 0.4292 0.2851 0.093 Uiso 1 1 calc R
H16B H -0.1369 0.3194 0.2131 0.093 Uiso 1 1 calc R
H16C H 0.0249 0.3425 0.2454 0.093 Uiso 1 1 calc R
C17 C 0.4143(5) 0.4005(4) 0.3256(3) 0.0285(10) Uani 1 1 d .
N18 N 0.3324(4) 0.5943(3) 0.0896(3) 0.0282(9) Uani 1 1 d .
C19 C 0.6275(5) 0.4694(4) 0.1459(3) 0.0303(11) Uani 1 1 d .
H19 H 0.6473 0.4052 0.1510 0.036 Uiso 1 1 calc R
N20 N 0.1529(4) 0.1070(3) 0.1869(3) 0.0305(9) Uani 1 1 d .
N21 N 0.2873(4) 0.0829(3) 0.0438(3) 0.0332(9) Uani 1 1 d .
O22 O 0.4698(5) 0.0141(3) 0.2882(4) 0.0563(11) Uani 1 1 d .
H22 H 0.4615 0.0620 0.2624 0.084 Uiso 1 1 calc R
C23 C 0.4918(5) 0.4851(4) 0.1211(3) 0.0268(10) Uani 1 1 d .
C24 C 0.6557(5) 0.4396(4) 0.3935(3) 0.0303(11) Uani 1 1 d .
H24 H 0.7391 0.4161 0.4052 0.036 Uiso 1 1 calc R
C25 C 0.3818(5) 0.3996(4) 0.1030(3) 0.0264(10) Uani 1 1 d .
C26 C 0.4646(5) 0.5815(4) 0.1165(3) 0.0272(10) Uani 1 1 d .
C27 C 0.2995(5) 0.6918(4) 0.0778(4) 0.0341(11) Uani 1 1 d .
H27A H 0.2077 0.6794 0.0339 0.041 Uiso 1 1 calc R
H27B H 0.3642 0.7208 0.0445 0.041 Uiso 1 1 calc R
O28 O -0.0621(4) 0.3204(4) 0.3546(4) 0.0613(12) Uani 1 1 d .
H28 H -0.1423 0.2958 0.3519 0.092 Uiso 1 1 calc R
C29 C 0.4172(5) 0.5097(4) 0.3656(3) 0.0276(10) Uani 1 1 d .
C30 C 0.2919(5) 0.5463(4) 0.3505(3) 0.0316(11) Uani 1 1 d .
H30 H 0.2091 0.5014 0.3149 0.038 Uiso 1 1 calc R
C31 C 0.2302(5) 0.5150(4) 0.0738(3) 0.0284(10) Uani 1 1 d .
H31 H 0.1402 0.5264 0.0569 0.034 Uiso 1 1 calc R
C32 C 0.0314(6) -0.0645(4) 0.1279(4) 0.0397(12) Uani 1 1 d .
H32 H 0.0128 -0.1304 0.0808 0.048 Uiso 1 1 calc R
C33 C 0.7002(5) 0.6443(4) 0.1578(4) 0.0320(11) Uani 1 1 d .
C34 C 0.2047(5) -0.0011(4) 0.0411(4) 0.0334(11) Uani 1 1 d .
C35 C 0.5597(5) 0.2594(4) 0.3032(4) 0.0326(11) Uani 1 1 d .
C36 C 0.1264(5) 0.0119(4) 0.1209(4) 0.0304(11) Uani 1 1 d .
C37 C 0.5387(5) 0.6838(4) 0.4531(4) 0.0333(11) Uani 1 1 d .
H37 H 0.6204 0.7309 0.4866 0.040 Uiso 1 1 calc R
C38 C 0.5376(5) 0.5789(4) 0.4163(3) 0.0286(10) Uani 1 1 d .
C39 C -0.0088(6) 0.0527(4) 0.2710(4) 0.0407(13) Uani 1 1 d .
H39 H -0.0548 0.0687 0.3236 0.049 Uiso 1 1 calc R
C40 C 0.5717(5) 0.6653(4) 0.1359(4) 0.0300(10) Uani 1 1 d .
H40 H 0.5556 0.7312 0.1339 0.036 Uiso 1 1 calc R
C41 C 0.5417(5) 0.3681(4) 0.3391(3) 0.0296(10) Uani 1 1 d .
C42 C 0.4174(5) 0.7149(4) 0.4384(4) 0.0345(11) Uani 1 1 d .
C43 C 0.1909(6) -0.0943(4) -0.0328(4) 0.0433(13) Uani 1 1 d .
H43 H 0.1295 -0.1528 -0.0353 0.052 Uiso 1 1 calc R
C44 C 0.1202(5) 0.3418(4) 0.0592(4) 0.0295(10) Uani 1 1 d .
C45 C 0.7271(5) 0.5499(4) 0.1618(4) 0.0339(11) Uani 1 1 d .
C46 C -0.0358(6) -0.0438(4) 0.2040(4) 0.0430(13) Uani 1 1 d .
H46 H -0.1005 -0.0957 0.2103 0.052 Uiso 1 1 calc R
C47 C 0.3558(6) -0.0109(5) -0.0992(4) 0.0488(15) Uani 1 1 d .
H47 H 0.4092 -0.0120 -0.1471 0.059 Uiso 1 1 calc R
C48 C 0.3047(6) 0.7687(4) 0.1778(5) 0.0433(13) Uani 1 1 d .
H48A H 0.2326 0.7445 0.2069 0.065 Uiso 1 1 calc R
H48B H 0.2923 0.8347 0.1672 0.065 Uiso 1 1 calc R
H48C H 0.3926 0.7766 0.2238 0.065 Uiso 1 1 calc R
C49 C 0.0876(5) 0.1260(4) 0.2595(4) 0.0346(11) Uani 1 1 d .
H49 H 0.1073 0.1925 0.3058 0.042 Uiso 1 1 calc R
C51 C 0.9250(5) 0.6544(5) 0.1912(5) 0.0434(13) Uani 1 1 d .
H51A H 0.9770 0.6534 0.1391 0.052 Uiso 1 1 calc R
H51B H 0.9875 0.6861 0.2580 0.052 Uiso 1 1 calc R
C52 C 0.7871(5) 0.6056(4) 0.4892(4) 0.0345(11) Uani 1 1 d .
H52A H 0.8482 0.5637 0.5160 0.041 Uiso 1 1 calc R
H52B H 0.7705 0.6566 0.5471 0.041 Uiso 1 1 calc R
C53 C 0.3769(6) 0.0120(5) 0.3516(5) 0.0493(15) Uani 1 1 d .
H53A H 0.4095 -0.0224 0.4015 0.074 Uiso 1 1 calc R
H53B H 0.2877 -0.0250 0.3107 0.074 Uiso 1 1 calc R
H53C H 0.3699 0.0820 0.3860 0.074 Uiso 1 1 calc R
C54 C 0.8567(6) 0.6609(5) 0.4288(5) 0.0477(14) Uani 1 1 d .
H54A H 0.8751 0.6110 0.3719 0.072 Uiso 1 1 calc R
H54B H 0.9421 0.7032 0.4715 0.072 Uiso 1 1 calc R
H54C H 0.7982 0.7043 0.4037 0.072 Uiso 1 1 calc R
C55 C 0.2711(7) -0.0980(5) -0.1026(4) 0.0505(16) Uani 1 1 d .
H55 H 0.2673 -0.1604 -0.1522 0.061 Uiso 1 1 calc R
C56 C 0.2481(6) 0.8005(4) 0.4518(5) 0.0444(13) Uani 1 1 d .
H56A H 0.2224 0.8079 0.5168 0.053 Uiso 1 1 calc R
H56B H 0.2149 0.8534 0.4229 0.053 Uiso 1 1 calc R
C57 C 0.7196(10) -0.0958(6) 0.3832(8) 0.082(2) Uani 1 1 d .
H57A H 0.7446 -0.1369 0.3241 0.123 Uiso 1 1 calc R
H57B H 0.6260 -0.1222 0.3823 0.123 Uiso 1 1 calc R
H57C H 0.7800 -0.0996 0.4443 0.123 Uiso 1 1 calc R
O50 O 0.7311(6) 0.0058(4) 0.3818(5) 0.0779(15) Uani 1 1 d .
H50 H 0.6448 0.0064 0.3469 0.093 Uiso 1 1 d .

loop_
_atom_site_aniso_label
_atom_site_aniso_U_11
_atom_site_aniso_U_22
_atom_site_aniso_U_33
_atom_site_aniso_U_23
_atom_site_aniso_U_13
_atom_site_aniso_U_12
Co1 0.0269(4) 0.0303(4) 0.0251(4) 0.0084(3) 0.0068(3) 0.0039(3)
O2 0.0249(17) 0.0364(18) 0.0265(17) 0.0039(14) 0.0090(14) 0.0005(14)
O3 0.0254(17) 0.0328(18) 0.0289(17) 0.0095(14) 0.0051(13) 0.0063(14)
O4 0.0213(18) 0.059(2) 0.048(2) 0.0199(19) 0.0044(16) 0.0045(16)
C5 0.028(3) 0.044(3) 0.025(2) 0.011(2) 0.004(2) 0.005(2)
O6 0.0263(17) 0.0312(18) 0.0348(18) 0.0123(15) 0.0070(14) 0.0011(14)
O7 0.0313(19) 0.041(2) 0.042(2) 0.0068(17) 0.0034(16) 0.0102(16)
C8 0.034(3) 0.051(3) 0.032(3) 0.013(2) 0.010(2) 0.011(2)
N9 0.027(2) 0.040(2) 0.0211(19) 0.0072(17) 0.0058(16) 0.0037(18)
O10 0.0240(19) 0.051(2) 0.055(2) 0.0185(19) 0.0055(16) -0.0052(16)
O11 0.0231(18) 0.045(2) 0.057(2) 0.0217(19) 0.0009(16) 0.0023(16)
O12 0.032(2) 0.046(2) 0.051(2) 0.0076(18) 0.0036(17) 0.0116(17)
C13 0.023(2) 0.036(3) 0.017(2) 0.0070(19) 0.0074(17) 0.0057(19)
O14 0.0319(19) 0.0371(19) 0.0330(18) 0.0127(16) 0.0019(15) 0.0060(15)
O15 0.036(2) 0.035(2) 0.054(2) 0.0060(18) 0.0051(18) 0.0060(16)
C16 0.045(4) 0.055(4) 0.087(5) 0.033(4) 0.007(3) -0.001(3)
C17 0.028(2) 0.039(3) 0.018(2) 0.009(2) 0.0062(18) 0.002(2)
N18 0.025(2) 0.033(2) 0.025(2) 0.0073(17) 0.0054(16) 0.0028(17)
C19 0.030(3) 0.041(3) 0.023(2) 0.012(2) 0.0096(19) 0.007(2)
N20 0.032(2) 0.033(2) 0.027(2) 0.0088(17) 0.0074(17) 0.0066(17)
N21 0.031(2) 0.040(2) 0.027(2) 0.0087(18) 0.0044(17) 0.0079(19)
O22 0.068(3) 0.043(2) 0.069(3) 0.022(2) 0.031(2) 0.013(2)
C23 0.024(2) 0.041(3) 0.016(2) 0.0089(19) 0.0061(17) 0.003(2)
C24 0.024(2) 0.045(3) 0.025(2) 0.014(2) 0.0072(19) 0.008(2)
C25 0.029(2) 0.031(2) 0.018(2) 0.0067(19) 0.0051(18) 0.003(2)
C26 0.027(2) 0.036(3) 0.018(2) 0.0074(19) 0.0074(18) 0.002(2)
C27 0.028(3) 0.036(3) 0.038(3) 0.014(2) 0.004(2) 0.004(2)
O28 0.037(2) 0.080(3) 0.060(3) 0.015(2) 0.001(2) 0.008(2)
C29 0.027(2) 0.039(3) 0.017(2) 0.0074(19) 0.0085(18) 0.002(2)
C30 0.028(2) 0.041(3) 0.022(2) 0.006(2) 0.0042(19) 0.003(2)
C31 0.021(2) 0.037(3) 0.025(2) 0.007(2) 0.0053(18) 0.0012(19)
C32 0.039(3) 0.034(3) 0.043(3) 0.013(2) 0.002(2) 0.002(2)
C33 0.028(3) 0.040(3) 0.026(2) 0.010(2) 0.007(2) -0.002(2)
C34 0.039(3) 0.031(3) 0.028(2) 0.007(2) 0.002(2) 0.011(2)
C35 0.030(3) 0.043(3) 0.028(2) 0.014(2) 0.008(2) 0.008(2)
C36 0.028(2) 0.028(2) 0.033(3) 0.011(2) -0.002(2) 0.003(2)
C37 0.028(3) 0.040(3) 0.027(2) 0.005(2) 0.008(2) -0.001(2)
C38 0.025(2) 0.043(3) 0.019(2) 0.010(2) 0.0068(18) 0.004(2)
C39 0.041(3) 0.046(3) 0.040(3) 0.017(3) 0.016(2) 0.007(3)
C40 0.030(3) 0.034(3) 0.027(2) 0.011(2) 0.0076(19) 0.001(2)
C41 0.027(2) 0.041(3) 0.021(2) 0.009(2) 0.0054(18) 0.007(2)
C42 0.037(3) 0.036(3) 0.027(2) 0.007(2) 0.005(2) 0.005(2)
C43 0.054(4) 0.034(3) 0.037(3) 0.005(2) 0.004(3) 0.013(3)
C44 0.025(2) 0.038(3) 0.027(2) 0.011(2) 0.0066(19) 0.003(2)
C45 0.022(2) 0.053(3) 0.027(2) 0.013(2) 0.0061(19) 0.004(2)
C46 0.037(3) 0.046(3) 0.048(3) 0.023(3) 0.006(3) -0.002(2)
C47 0.042(3) 0.068(4) 0.035(3) 0.005(3) 0.011(3) 0.021(3)
C48 0.039(3) 0.035(3) 0.051(3) 0.008(3) 0.009(3) 0.006(2)
C49 0.034(3) 0.037(3) 0.033(3) 0.010(2) 0.008(2) 0.004(2)
C51 0.023(3) 0.057(3) 0.050(3) 0.023(3) 0.002(2) -0.004(2)
C52 0.026(3) 0.045(3) 0.028(2) 0.009(2) 0.002(2) 0.000(2)
C53 0.054(4) 0.051(4) 0.043(3) 0.017(3) 0.013(3) 0.000(3)
C54 0.034(3) 0.061(4) 0.046(3) 0.016(3) 0.010(2) -0.002(3)
C55 0.061(4) 0.050(4) 0.031(3) -0.004(3) 0.005(3) 0.020(3)
C56 0.040(3) 0.040(3) 0.048(3) 0.004(3) 0.009(3) 0.009(2)
C57 0.087(6) 0.056(5) 0.104(7) 0.019(4) 0.026(5) 0.017(4)
O50 0.073(4) 0.057(3) 0.106(4) 0.027(3) 0.023(3) 0.012(3)

loop_
_atom_type_symbol
_atom_type_description
_atom_type_scat_dispersion_real
_atom_type_scat_dispersion_imag
_atom_type_scat_source
C C 0.0033 0.0016 'International Tables Vol C Tables 4.2.6.8 and 6.1.1.4'
H H 0.0000 0.0000 'International Tables Vol C Tables 4.2.6.8 and 6.1.1.4'
N N 0.0061 0.0033 'International Tables Vol C Tables 4.2.6.8 and 6.1.1.4'
O O 0.0106 0.0060 'International Tables Vol C Tables 4.2.6.8 and 6.1.1.4'
Co Co 0.3494 0.9721 'International Tables Vol C Tables 4.2.6.8 and 6.1.1.4'

loop_
_geom_angle_atom_site_label_1
_geom_angle_atom_site_label_2
_geom_angle_atom_site_label_3
_geom_angle
O6 Co1 O14 174.33(14)
O6 Co1 O3 86.96(13)
O14 Co1 O3 91.10(13)
O6 Co1 O2 91.30(13)
O14 Co1 O2 83.31(13)
O3 Co1 O2 88.12(13)
O6 Co1 N21 94.51(15)
O14 Co1 N21 90.99(15)
O3 Co1 N21 95.79(15)
O2 Co1 N21 173.16(15)
O6 Co1 N20 88.63(14)
O14 Co1 N20 93.97(15)
O3 Co1 N20 171.27(14)
O2 Co1 N20 99.52(14)
N21 Co1 N20 77.04(16)
C17 O2 Co1 118.8(3)
C25 O3 Co1 119.6(3)
C45 O4 C51 105.8(4)
C30 C5 O7 128.5(5)
C30 C5 C42 122.0(5)
O7 C5 C42 109.4(4)
C44 O6 Co1 128.1(3)
C5 O7 C56 105.0(4)
N21 C8 C47 122.2(6)
C24 N9 C38 120.4(4)
C24 N9 C52 118.6(4)
C38 N9 C52 121.1(4)
C33 O10 C51 105.5(4)
C31 C13 C25 118.8(4)
C31 C13 C44 116.5(4)
C25 C13 C44 124.7(4)
C35 O14 Co1 126.1(3)
C42 O15 C56 105.8(4)
O2 C17 C41 125.2(5)
O2 C17 C29 118.7(4)
C41 C17 C29 116.1(4)
C31 N18 C26 119.4(4)
C31 N18 C27 119.2(4)
C26 N18 C27 121.4(4)
C45 C19 C23 117.2(5)
C49 N20 C36 119.1(4)
C49 N20 Co1 124.8(3)
C36 N20 Co1 115.9(3)
C8 N21 C34 119.7(5)
C8 N21 Co1 123.6(4)
C34 N21 Co1 116.7(3)
C26 C23 C19 120.5(4)
C26 C23 C25 121.0(4)
C19 C23 C25 118.5(4)
N9 C24 C41 124.9(4)
O3 C25 C13 125.1(4)
O3 C25 C23 118.4(4)
C13 C25 C23 116.4(4)
N18 C26 C23 119.5(4)
N18 C26 C40 119.5(4)
C23 C26 C40 121.0(4)
N18 C27 C48 112.4(4)
C38 C29 C30 119.7(5)
C38 C29 C17 122.2(4)
C30 C29 C17 118.1(4)
C5 C30 C29 117.2(4)
N18 C31 C13 124.8(4)
C46 C32 C36 119.2(5)
O10 C33 C40 125.7(5)
O10 C33 C45 110.5(4)
C40 C33 C45 123.8(5)
N21 C34 C43 122.1(5)
N21 C34 C36 115.4(4)
C43 C34 C36 122.5(5)
O12 C35 O14 122.7(5)
O12 C35 C41 118.5(5)
O14 C35 C41 118.8(4)
N20 C36 C32 121.2(5)
N20 C36 C34 114.7(4)
C32 C36 C34 124.1(5)
C42 C37 C38 116.8(5)
C29 C38 C37 121.5(4)
C29 C38 N9 117.6(4)
C37 C38 N9 121.0(4)
C46 C39 C49 118.2(5)
C33 C40 C26 115.4(4)
C24 C41 C17 118.6(5)
C24 C41 C35 117.2(4)
C17 C41 C35 124.1(4)
O15 C42 C37 128.0(5)
O15 C42 C5 109.2(5)
C37 C42 C5 122.8(5)
C55 C43 C34 117.5(6)
O11 C44 O6 123.7(4)
O11 C44 C13 116.9(4)
O6 C44 C13 119.4(4)
C19 C45 O4 127.9(5)
C19 C45 C33 122.1(5)
O4 C45 C33 110.0(4)
C32 C46 C39 119.6(5)
C55 C47 C8 118.7(6)
N20 C49 C39 122.7(5)
O4 C51 O10 108.2(4)
N9 C52 C54 113.5(4)
C47 C55 C43 119.9(5)
O7 C56 O15 106.4(4)

loop_
_geom_bond_atom_site_label_1
_geom_bond_atom_site_label_2
_geom_bond_distance
Co1 O6 2.033(3)
Co1 O14 2.070(3)
Co1 O3 2.079(3)
Co1 O2 2.094(3)
Co1 N21 2.114(4)
Co1 N20 2.124(4)
O2 C17 1.273(6)
O3 C25 1.266(6)
O4 C45 1.377(6)
O4 C51 1.431(7)
C5 C30 1.354(7)
C5 O7 1.372(6)
C5 C42 1.390(7)
O6 C44 1.270(6)
O7 C56 1.426(7)
C8 N21 1.333(7)
C8 C47 1.390(8)
N9 C24 1.333(7)
N9 C38 1.407(6)
N9 C52 1.474(6)
O10 C33 1.370(6)
O10 C51 1.443(7)
O11 C44 1.240(6)
O12 C35 1.251(6)
C13 C31 1.373(7)
C13 C25 1.429(7)
C13 C44 1.513(7)
O14 C35 1.275(6)
O15 C42 1.353(6)
O15 C56 1.436(7)
C16 O28 1.447(9)
C17 C41 1.424(7)
C17 C29 1.460(7)
N18 C31 1.359(6)
N18 C26 1.379(6)
N18 C27 1.470(6)
C19 C45 1.354(7)
C19 C23 1.424(7)
N20 C49 1.321(7)
N20 C36 1.359(6)
N21 C34 1.338(7)
O22 C53 1.435(7)
C23 C26 1.408(7)
C23 C25 1.461(7)
C24 C41 1.382(7)
C26 C40 1.424(7)
C27 C48 1.520(8)
C29 C38 1.401(7)
C29 C30 1.434(7)
C32 C46 1.378(8)
C32 C36 1.383(7)
C33 C40 1.376(7)
C33 C45 1.378(8)
C34 C43 1.403(7)
C34 C36 1.496(8)
C35 C41 1.499(7)
C37 C42 1.359(7)
C37 C38 1.403(7)
C39 C46 1.379(8)
C39 C49 1.390(8)
C43 C55 1.400(9)
C47 C55 1.379(9)
C52 C54 1.507(8)
C57 O50 1.400(9)
